data_7135872
loop_
_publ_author_name
'Dzielak, Hubert'
'Bonarek, Pawel J.'
'Zakrzewski, Jakub J.'
'Ohkoshi, Shin-ichi'
'Chorazy, Szymon'

_publ_section_title
;
 Nitrito-\kN ligand in pentacyanidocobaltate(III) linkers as a polarity
 inducer in heterometallic frameworks incorporating lanthanide(III)
 molecular nanomagnets
;
_journal_name_full 'Chemical Communications'
_journal_paper_doi 10.1039/D6CC02035F
_journal_year 2026
_chemical_absolute_configuration unk
_chemical_formula_moiety 'C25 H24 Co N10 Nd O10, 2(H2 O)'
_chemical_formula_sum 'C25 H28 Co N10 Nd O12'
_chemical_formula_weight 863.74
_space_group_IT_number 36
_space_group_name_Hall 'C 2c -2'
_space_group_name_H-M_alt 'C m c 21'
_symmetry_cell_setting orthorhombic
_symmetry_Int_Tables_number 36
_symmetry_space_group_name_Hall 'C 2c -2'
_symmetry_space_group_name_H-M 'C m c 21'
_atom_sites_solution_hydrogens mixed
_audit_conform_dict_location ftp://ftp.iucr.org/pub/cif_core.dic
_audit_conform_dict_name cif_core.dic
_audit_conform_dict_version 2.4.5
_audit_creation_date 2026-05-26T17:22:47-00:00
_audit_creation_method 'WinGX routine CIF_UPDATE'
_audit_update_record
;
2026-05-27 deposited with the CCDC.	2026-06-01 downloaded from the CCDC.
;
_cell_angle_alpha 90
_cell_angle_beta 90
_cell_angle_gamma 90
_cell_formula_units_Z 4
_cell_length_a 23.0323(11)
_cell_length_b 7.4716(4)
_cell_length_c 18.3614(9)
_cell_measurement_reflns_used 16030
_cell_measurement_temperature 100(2)
_cell_measurement_theta_max 26.018
_cell_measurement_theta_min 2.837
_cell_measurement_wavelength 0.71073
_cell_volume 3159.8(3)
_computing_data_collection 'Bruker APEX4 (Bruker, 2021)'
_computing_data_reduction 'SAINT (Bruker, 2021)'
_computing_molecular_graphics 'Ortep for Windows (Farrugia, 2012)'
_computing_publication_material 'WinGX (Farrugia, 2012)'
_computing_structure_refinement 'SHELXL-2019/2 (Sheldrick, 2019)'
_computing_structure_solution 'SHELXT 2018/2 (Sheldrick, 2018)'
_diffrn_ambient_temperature 100(2)
_diffrn_measured_fraction_theta_full 0.999
_diffrn_measured_fraction_theta_max 0.999
_diffrn_measurement_device_type 'Bruker D8 Venture'
_diffrn_measurement_method \w
_diffrn_radiation_detector 'CPAD Photon III'
_diffrn_radiation_probe x-ray
_diffrn_radiation_type MoK\a
_diffrn_radiation_wavelength 0.71073
_diffrn_reflns_av_R_equivalents 0.0455
_diffrn_reflns_av_unetI/netI 0.0414
_diffrn_reflns_Laue_measured_fraction_full 0.999
_diffrn_reflns_Laue_measured_fraction_max 0.999
_diffrn_reflns_limit_h_max 28
_diffrn_reflns_limit_h_min -28
_diffrn_reflns_limit_k_max 9
_diffrn_reflns_limit_k_min -9
_diffrn_reflns_limit_l_max 22
_diffrn_reflns_limit_l_min -22
_diffrn_reflns_number 16030
_diffrn_reflns_point_group_measured_fraction_full 0.997
_diffrn_reflns_point_group_measured_fraction_max 0.997
_diffrn_reflns_theta_full 25.242
_diffrn_reflns_theta_max 26.018
_diffrn_reflns_theta_min 2.837
_diffrn_standards_decay_% 0
_diffrn_standards_interval_count 0
_diffrn_standards_interval_time 0
_diffrn_standards_number 0
_exptl_absorpt_coefficient_mu 2.228
_exptl_absorpt_correction_T_max 0.7454
_exptl_absorpt_correction_T_min 0.6755
_exptl_absorpt_correction_type multi-scan
_exptl_absorpt_process_details 'SADABS-2016/2 (Bruker,2016/2)'
_exptl_crystal_colour pink
_exptl_crystal_density_diffrn 1.816
_exptl_crystal_density_method 'not measured'
_exptl_crystal_description plate
_exptl_crystal_F_000 1724
_exptl_crystal_size_max 0.1
_exptl_crystal_size_mid 0.09
_exptl_crystal_size_min 0.03
_refine_diff_density_max 0.873
_refine_diff_density_min -1.504
_refine_diff_density_rms 0.101
_refine_ls_abs_structure_details
;
 Refined as an inversion twin.
;
_refine_ls_abs_structure_Flack 0.03(2)
_refine_ls_extinction_method none
_refine_ls_goodness_of_fit_ref 1.122
_refine_ls_hydrogen_treatment constr
_refine_ls_matrix_type full
_refine_ls_number_constraints 0
_refine_ls_number_parameters 261
_refine_ls_number_reflns 3183
_refine_ls_number_restraints 52
_refine_ls_restrained_S_all 1.119
_refine_ls_R_factor_all 0.0385
_refine_ls_R_factor_gt 0.0306
_refine_ls_shift/su_max 0.001
_refine_ls_shift/su_mean 0
_refine_ls_structure_factor_coef Fsqd
_refine_ls_weighting_details 'w=1/[\s^2^(Fo^2^)+(0.0129P)^2^+10.5151P] where P=(Fo^2^+2Fc^2^)/3'
_refine_ls_weighting_scheme calc
_refine_ls_wR_factor_gt 0.0561
_refine_ls_wR_factor_ref 0.0579
_reflns_Friedel_coverage 0.929
_reflns_Friedel_fraction_full 0.996
_reflns_Friedel_fraction_max 0.995
_reflns_number_gt 2841
_reflns_number_total 3183
_reflns_threshold_expression 'I > 2\s(I)'
_cod_data_source_file d6cc02035f2.cif
_cod_data_source_block NdCoNO2
_cod_database_code 7135872
_shelx_estimated_absorpt_t_min 0.808
_shelx_estimated_absorpt_t_max 0.936
_shelx_shelxl_version_number 2019/3

loop_
_symmetry_equiv_pos_as_xyz
'x, y, z'
'-x, -y, z+1/2'
'x, -y, z+1/2'
'-x, y, z'
'x+1/2, y+1/2, z'
'-x+1/2, -y+1/2, z+1/2'
'x+1/2, -y+1/2, z+1/2'
'-x+1/2, y+1/2, z'

loop_
_atom_site_label
_atom_site_type_symbol
_atom_site_fract_x
_atom_site_fract_y
_atom_site_fract_z
_atom_site_U_iso_or_equiv
_atom_site_adp_type
_atom_site_occupancy
_atom_site_site_symmetry_order
_atom_site_calc_flag
_atom_site_refinement_flags_posn
_atom_site_refinement_flags_adp
_atom_site_refinement_flags_occupancy
_atom_site_disorder_assembly
_atom_site_disorder_group
Co1 Co 0.5 0.8785(2) 0.82700(7) 0.0100(3) Uani 1 2 d DS T P . .
Nd1 Nd 0.5 0.62533(6) 0.55263(2) 0.00726(11) Uani 1 2 d DS T P A .
C1 C 0.5 0.7133(14) 0.7478(5) 0.015(2) Uani 1 2 d S TU P A .
N1 N 0.5 0.6302(13) 0.6966(4) 0.0214(19) Uani 1 2 d S T P . .
C2 C 0.5122(6) 1.0635(17) 0.7562(7) 0.009(3) Uani 0.5 1 d . U P A -1
N2 N 0.5159(4) 1.1697(13) 0.7114(5) 0.012(3) Uani 0.5 1 d . U P A -1
C3 C 0.5 0.6926(13) 0.8980(5) 0.012(2) Uani 1 2 d S T P A .
N3 N 0.5 0.5906(12) 0.9445(5) 0.016(2) Uani 1 2 d S TU P . .
C4 C 0.5 1.0350(15) 0.9069(6) 0.015(2) Uani 1 2 d S T P A .
N4 N 0.5 1.1273(14) 0.9562(4) 0.0166(18) Uani 1 2 d S T P . .
C5 C 0.5840(5) 0.882(4) 0.8390(10) 0.013(3) Uani 0.5 1 d D U P A -1
N5 N 0.6318(7) 0.898(2) 0.8470(9) 0.018(2) Uani 0.5 1 d . . P A -1
N6 N 0.4162(4) 0.895(3) 0.8145(6) 0.013(3) Uani 0.5 1 d D U P A -1
O1 O 0.3953(5) 0.9152(14) 0.7524(5) 0.025(3) Uani 0.5 1 d D . P A -1
O2 O 0.3821(6) 0.898(2) 0.8668(7) 0.018(2) Uani 0.5 1 d D U P A -1
O3 O 0.4355(2) 0.8667(7) 0.6031(2) 0.0182(10) Uani 1 1 d G . . . .
H3A H 0.413353 0.93811 0.578099 0.027 Uiso 1 1 d DG U . A .
H3B H 0.438515 0.917025 0.645585 0.027 Uiso 1 1 d DG U . A .
O4 O 0.4358(2) 0.3810(7) 0.6024(3) 0.0251(12) Uani 1 1 d . . . . .
H4A H 0.454886 0.32213 0.635916 0.038 Uiso 1 1 d R U . A .
H4B H 0.428969 0.301647 0.568321 0.038 Uiso 1 1 d R U . . .
O5 O 0.4024(2) 0.6358(8) 0.4965(3) 0.0199(11) Uani 1 1 d . . . . .
N7 N 0.3760(3) 0.5907(7) 0.4346(3) 0.0114(13) Uani 1 1 d . . . . .
C6 C 0.4012(3) 0.6221(11) 0.3699(4) 0.0164(15) Uani 1 1 d . . . . .
H6 H 0.438465 0.67669 0.368473 0.02 Uiso 1 1 calc R U . . .
C7 C 0.3744(3) 0.5769(8) 0.3061(4) 0.0137(15) Uani 1 1 d . . . . .
H7 H 0.393 0.600838 0.260896 0.016 Uiso 1 1 calc R U . . .
C8 C 0.3196(3) 0.4952(15) 0.3070(6) 0.0145(14) Uani 1 1 d . . . . .
C9 C 0.2941(3) 0.4713(10) 0.3749(4) 0.0157(16) Uani 1 1 d . . . . .
H9 H 0.256166 0.421934 0.378113 0.019 Uiso 1 1 calc R U . . .
C10 C 0.3232(3) 0.5186(11) 0.4377(4) 0.0150(17) Uani 1 1 d . . . . .
H10 H 0.305343 0.499411 0.483655 0.018 Uiso 1 1 calc R U . . .
C11 C 0.3016(3) 0.3128(10) 0.1185(4) 0.0204(17) Uani 1 1 d . . . . .
H11 H 0.325759 0.272295 0.079945 0.024 Uiso 1 1 calc R U . . .
C12 C 0.3264(3) 0.3752(11) 0.1813(4) 0.0191(15) Uani 1 1 d . . . . .
H12 H 0.367483 0.379229 0.185496 0.023 Uiso 1 1 calc R U . . .
C13 C 0.2917(3) 0.4331(9) 0.2394(4) 0.0094(15) Uani 1 1 d . U . . .
C14 C 0.2321(3) 0.4269(9) 0.2306(4) 0.0139(15) Uani 1 1 d . . . . .
H14 H 0.207173 0.466251 0.268557 0.017 Uiso 1 1 calc R U . . .
C15 C 0.2091(3) 0.3631(11) 0.1661(4) 0.0199(16) Uani 1 1 d . . . . .
H15 H 0.168153 0.357638 0.160379 0.024 Uiso 1 1 calc R U . . .
N8 N 0.2441(3) 0.3077(8) 0.1104(3) 0.0155(14) Uani 1 1 d . . . . .
O6 O 0.2215(2) 0.2487(6) 0.0489(5) 0.0272(11) Uani 1 1 d . . . . .
O7 O 0.3827(2) 0.1235(9) 0.5191(3) 0.0266(13) Uani 1 1 d G . . . .
H7A H 0.348007 0.167572 0.524647 0.04 Uiso 1 1 d G U . . .
H7B H 0.385459 0.105742 0.472516 0.04 Uiso 1 1 d G U . . .

loop_
_atom_site_aniso_label
_atom_site_aniso_U_11
_atom_site_aniso_U_22
_atom_site_aniso_U_33
_atom_site_aniso_U_23
_atom_site_aniso_U_13
_atom_site_aniso_U_12
Co1 0.0126(7) 0.0111(7) 0.0062(7) -0.0011(7) 0 0
Nd1 0.0150(2) 0.00325(19) 0.0035(2) 0.0003(4) 0 0
C1 0.022(5) 0.013(5) 0.009(5) 0.005(4) 0 0
N1 0.041(5) 0.016(4) 0.007(4) 0.006(4) 0 0
C2 0.009(5) 0.010(4) 0.008(4) -0.003(3) 0.001(3) -0.001(3)
N2 0.022(7) 0.007(5) 0.008(4) 0.003(3) -0.001(4) 0.001(4)
C3 0.021(6) 0.008(5) 0.008(5) -0.002(4) 0 0
N3 0.019(3) 0.013(3) 0.017(3) -0.001(2) 0 0
C4 0.016(6) 0.019(6) 0.011(5) 0.008(5) 0 0
N4 0.024(5) 0.015(4) 0.010(4) 0.006(5) 0 0
C5 0.024(4) 0.005(4) 0.011(8) -0.001(8) 0.004(4) -0.004(5)
N5 0.016(5) 0.025(3) 0.014(5) -0.008(4) 0.005(3) 0.003(4)
N6 0.024(4) 0.005(4) 0.011(8) -0.001(8) 0.004(4) -0.004(5)
O1 0.027(6) 0.031(7) 0.015(5) -0.005(5) -0.004(5) 0.004(5)
O2 0.016(5) 0.025(3) 0.014(5) -0.008(4) 0.005(3) 0.003(4)
O3 0.023(3) 0.018(3) 0.013(2) -0.002(3) 0.000(2) 0.002(3)
O4 0.035(3) 0.019(3) 0.021(3) 0.005(3) 0.002(2) -0.012(3)
O5 0.017(3) 0.031(3) 0.012(2) -0.001(3) -0.003(2) -0.005(3)
N7 0.015(3) 0.011(4) 0.008(3) 0.001(2) -0.004(2) 0.001(2)
C6 0.016(4) 0.018(4) 0.015(3) 0.008(4) -0.003(3) 0.001(4)
C7 0.016(4) 0.013(3) 0.013(3) 0.005(3) -0.002(3) -0.001(3)
C8 0.017(3) 0.013(3) 0.013(3) -0.002(2) -0.011(5) 0.007(5)
C9 0.014(4) 0.015(4) 0.018(4) -0.001(3) 0.001(3) -0.002(3)
C10 0.018(4) 0.017(4) 0.010(4) -0.003(3) 0.004(3) 0.001(3)
C11 0.024(4) 0.019(4) 0.018(4) -0.002(3) 0.001(3) 0.004(3)
C12 0.021(4) 0.021(4) 0.016(4) -0.004(4) -0.003(3) -0.003(4)
C13 0.014(3) 0.006(2) 0.009(2) 0.003(2) 0.001(2) 0.000(2)
C14 0.024(4) 0.006(3) 0.012(4) -0.003(2) 0.000(3) 0.001(3)
C15 0.014(4) 0.023(4) 0.023(4) 0.009(4) -0.004(3) -0.004(4)
N8 0.025(4) 0.013(3) 0.008(3) -0.001(2) -0.005(2) -0.002(2)
O6 0.029(3) 0.036(3) 0.017(3) -0.006(4) -0.007(4) 0.002(2)
O7 0.027(3) 0.030(3) 0.023(3) -0.005(3) 0.008(2) 0.011(3)

loop_
_atom_type_symbol
_atom_type_description
_atom_type_scat_dispersion_real
_atom_type_scat_dispersion_imag
_atom_type_scat_source
C C 0.0033 0.0016 'International Tables Vol C Tables 4.2.6.8 and 6.1.1.4'
Nd Nd -0.1943 3.0179 'International Tables Vol C Tables 4.2.6.8 and 6.1.1.4'
Co Co 0.3494 0.9721 'International Tables Vol C Tables 4.2.6.8 and 6.1.1.4'
H H 0 0 'International Tables Vol C Tables 4.2.6.8 and 6.1.1.4'
N N 0.0061 0.0033 'International Tables Vol C Tables 4.2.6.8 and 6.1.1.4'
O O 0.0106 0.006 'International Tables Vol C Tables 4.2.6.8 and 6.1.1.4'

loop_
_geom_angle_atom_site_label_1
_geom_angle_atom_site_label_2
_geom_angle_atom_site_label_3
_geom_angle
_geom_angle_site_symmetry_1
_geom_angle_site_symmetry_3
_geom_angle_publ_flag
C2 Co1 C4 94.7(5) . . ?
C2 Co1 C3 171.6(4) . . ?
C4 Co1 C3 85.4(4) . . ?
C2 Co1 C1 87.1(5) . . ?
C4 Co1 C1 178.2(4) . . ?
C3 Co1 C1 92.9(4) . . ?
C2 Co1 C5 85.5(9) . . ?
C4 Co1 C5 84.4(8) . . ?
C3 Co1 C5 86.2(8) . . ?
C1 Co1 C5 95.5(8) . . ?
C2 Co1 N6 91.1(7) . . ?
C4 Co1 N6 93.0(6) . . ?
C3 Co1 N6 97.3(6) . . ?
C1 Co1 N6 87.2(6) . . ?
C5 Co1 N6 175.5(5) . . ?
O5 Nd1 O5 130.6(2) 4_655 . ?
O5 Nd1 O3 131.92(19) 4_655 . ?
O5 Nd1 O3 66.04(16) . . ?
O5 Nd1 O3 66.04(17) 4_655 4_655 ?
O5 Nd1 O3 131.92(19) . 4_655 ?
O3 Nd1 O3 72.5(2) . 4_655 ?
O5 Nd1 O4 134.98(19) 4_655 . ?
O5 Nd1 O4 68.95(18) . . ?
O3 Nd1 O4 92.25(16) . . ?
O3 Nd1 O4 137.15(15) 4_655 . ?
O5 Nd1 O4 68.95(17) 4_655 4_655 ?
O5 Nd1 O4 134.98(19) . 4_655 ?
O3 Nd1 O4 137.15(15) . 4_655 ?
O3 Nd1 O4 92.25(16) 4_655 4_655 ?
O4 Nd1 O4 71.9(3) . 4_655 ?
O5 Nd1 N4 71.87(14) 4_655 2_674 ?
O5 Nd1 N4 71.87(14) . 2_674 ?
O3 Nd1 N4 74.75(19) . 2_674 ?
O3 Nd1 N4 74.75(19) 4_655 2_674 ?
O4 Nd1 N4 140.67(14) . 2_674 ?
O4 Nd1 N4 140.67(14) 4_655 2_674 ?
O5 Nd1 N3 72.32(14) 4_655 2_664 ?
O5 Nd1 N3 72.32(14) . 2_664 ?
O3 Nd1 N3 137.60(14) . 2_664 ?
O3 Nd1 N3 137.59(14) 4_655 2_664 ?
O4 Nd1 N3 79.9(2) . 2_664 ?
O4 Nd1 N3 79.9(2) 4_655 2_664 ?
N4 Nd1 N3 85.3(3) 2_674 2_664 ?
O5 Nd1 N1 114.61(11) 4_655 . ?
O5 Nd1 N1 114.61(11) . . ?
O3 Nd1 N1 67.8(2) . . ?
O3 Nd1 N1 67.8(2) 4_655 . ?
O4 Nd1 N1 69.4(2) . . ?
O4 Nd1 N1 69.4(2) 4_655 . ?
N4 Nd1 N1 133.0(3) 2_674 . ?
N3 Nd1 N1 141.7(3) 2_664 . ?
N1 C1 Co1 173.1(9) . . ?
C1 N1 Nd1 147.3(8) . . ?
N2 C2 Co1 175.0(12) . . ?
N3 C3 Co1 174.9(9) . . ?
C3 N3 Nd1 177.4(8) . 2_665 ?
N4 C4 Co1 178.8(10) . . ?
C4 N4 Nd1 171.1(9) . 2_675 ?
N5 C5 Co1 175(3) . . ?
O1 N6 O2 117.6(11) . . ?
O1 N6 Co1 119.8(8) . . ?
O2 N6 Co1 122.5(9) . . ?
Nd1 O3 H3A 126.4 . . ?
Nd1 O3 H3B 126.4 . . ?
H3A O3 H3B 104.8 . . ?
Nd1 O4 H4A 108.9 . . ?
Nd1 O4 H4B 109.7 . . ?
H4A O4 H4B 104.6 . . ?
N7 O5 Nd1 139.7(4) . . ?
O5 N7 C6 120.8(6) . . ?
O5 N7 C10 118.9(5) . . ?
C6 N7 C10 120.2(6) . . ?
N7 C6 C7 121.3(7) . . ?
N7 C6 H6 119.3 . . ?
C7 C6 H6 119.3 . . ?
C6 C7 C8 120.2(8) . . ?
C6 C7 H7 119.9 . . ?
C8 C7 H7 119.9 . . ?
C9 C8 C7 116.6(8) . . ?
C9 C8 C13 122.1(7) . . ?
C7 C8 C13 121.2(8) . . ?
C10 C9 C8 120.7(7) . . ?
C10 C9 H9 119.6 . . ?
C8 C9 H9 119.6 . . ?
N7 C10 C9 120.8(6) . . ?
N7 C10 H10 119.6 . . ?
C9 C10 H10 119.6 . . ?
N8 C11 C12 121.2(7) . . ?
N8 C11 H11 119.4 . . ?
C12 C11 H11 119.4 . . ?
C11 C12 C13 120.6(7) . . ?
C11 C12 H12 119.7 . . ?
C13 C12 H12 119.7 . . ?
C14 C13 C12 117.8(6) . . ?
C14 C13 C8 122.8(6) . . ?
C12 C13 C8 119.4(6) . . ?
C15 C14 C13 119.5(7) . . ?
C15 C14 H14 120.2 . . ?
C13 C14 H14 120.2 . . ?
N8 C15 C14 121.3(7) . . ?
N8 C15 H15 119.4 . . ?
C14 C15 H15 119.4 . . ?
O6 N8 C11 119.7(6) . . ?
O6 N8 C15 120.6(6) . . ?
C11 N8 C15 119.7(6) . . ?
H7A O7 H7B 103.9 . . ?

loop_
_geom_bond_atom_site_label_1
_geom_bond_atom_site_label_2
_geom_bond_distance
_geom_bond_site_symmetry_2
_geom_bond_publ_flag
Co1 C2 1.919(13) . ?
Co1 C4 1.877(12) . ?
Co1 C3 1.905(10) . ?
Co1 C1 1.908(11) . ?
Co1 C5 1.947(12) . ?
Co1 N6 1.948(10) . ?
Nd1 O5 2.474(5) 4_655 ?
Nd1 O5 2.474(5) . ?
Nd1 O3 2.514(5) . ?
Nd1 O3 2.514(5) 4_655 ?
Nd1 O4 2.521(5) . ?
Nd1 O4 2.521(5) 4_655 ?
Nd1 N4 2.560(10) 2_674 ?
Nd1 N3 2.558(9) 2_664 ?
Nd1 N1 2.644(8) . ?
C1 N1 1.127(13) . ?
C2 N2 1.146(16) . ?
C3 N3 1.145(12) . ?
C4 N4 1.137(14) . ?
C5 N5 1.12(2) . ?
N6 O1 1.247(12) . ?
N6 O2 1.239(13) . ?
O3 H3A 0.8685 . ?
O3 H3B 0.8694 . ?
O4 H4A 0.8756 . ?
O4 H4B 0.8754 . ?
O5 N7 1.332(7) . ?
N7 C6 1.343(9) . ?
N7 C10 1.331(9) . ?
C6 C7 1.367(10) . ?
C6 H6 0.95 . ?
C7 C8 1.402(10) . ?
C7 H7 0.95 . ?
C8 C9 1.389(12) . ?
C8 C13 1.473(12) . ?
C9 C10 1.379(10) . ?
C9 H9 0.95 . ?
C10 H10 0.95 . ?
C11 N8 1.332(9) . ?
C11 C12 1.369(10) . ?
C11 H11 0.95 . ?
C12 C13 1.402(10) . ?
C12 H12 0.95 . ?
C13 C14 1.383(10) . ?
C14 C15 1.382(10) . ?
C14 H14 0.95 . ?
C15 N8 1.366(9) . ?
C15 H15 0.95 . ?
N8 O6 1.320(9) . ?
O7 H7A 0.8701 . ?
O7 H7B 0.8676 . ?

loop_
_geom_torsion_atom_site_label_1
_geom_torsion_atom_site_label_2
_geom_torsion_atom_site_label_3
_geom_torsion_atom_site_label_4
_geom_torsion
_geom_torsion_site_symmetry_1
_geom_torsion_site_symmetry_2
_geom_torsion_site_symmetry_3
_geom_torsion_site_symmetry_4
_geom_torsion_publ_flag
Nd1 O5 N7 C6 -42.4(10) . . . . ?
Nd1 O5 N7 C10 139.5(6) . . . . ?
O5 N7 C6 C7 -179.8(6) . . . . ?
C10 N7 C6 C7 -1.8(11) . . . . ?
N7 C6 C7 C8 -0.3(11) . . . . ?
C6 C7 C8 C9 2.7(12) . . . . ?
C6 C7 C8 C13 -175.4(8) . . . . ?
C7 C8 C9 C10 -3.0(12) . . . . ?
C13 C8 C9 C10 175.0(8) . . . . ?
O5 N7 C10 C9 179.5(7) . . . . ?
C6 N7 C10 C9 1.4(11) . . . . ?
C8 C9 C10 N7 1.1(12) . . . . ?
N8 C11 C12 C13 1.0(12) . . . . ?
C11 C12 C13 C14 -0.8(11) . . . . ?
C11 C12 C13 C8 178.4(8) . . . . ?
C9 C8 C13 C14 31.5(12) . . . . ?
C7 C8 C13 C14 -150.5(7) . . . . ?
C9 C8 C13 C12 -147.7(9) . . . . ?
C7 C8 C13 C12 30.3(13) . . . . ?
C12 C13 C14 C15 0.7(10) . . . . ?
C8 C13 C14 C15 -178.5(8) . . . . ?
C13 C14 C15 N8 -0.7(10) . . . . ?
C12 C11 N8 O6 179.2(7) . . . . ?
C12 C11 N8 C15 -1.0(11) . . . . ?
C14 C15 N8 O6 -179.3(7) . . . . ?
C14 C15 N8 C11 0.9(11) . . . . ?
